data_1501672
loop_
_publ_author_name
'Shi, Zheng'
'Lu, Zhe-Jun'
'Zhu, Qin-Yu'
'Huo, Li-Bin'
'Han, Qiong-Hua'
'Bian, Guo-Qing'
'Dai, Jie'

_publ_section_title
;
 Diamino-diamido tetrathiafulvalene for the sensing of anions and cations:
 a view in electrochemistry and structure.
;
_journal_issue 12
_journal_name_full 'The journal of physical chemistry. B'
_journal_page_first 3020
_journal_page_last 3026
_journal_paper_doi 10.1021/jp110010z
_journal_volume 115
_journal_year 2011
_chemical_formula_sum 'C22 H32 N4 O15 S6'
_chemical_formula_weight 784.88
_chemical_name_systematic
; 
 ? 
;
_space_group_IT_number 14
_symmetry_cell_setting monoclinic
_symmetry_Int_Tables_number 14
_symmetry_space_group_name_Hall '-P 2yn'
_symmetry_space_group_name_H-M 'P 1 21/n 1'
_atom_sites_solution_hydrogens geom
_atom_sites_solution_primary direct
_atom_sites_solution_secondary difmap
_audit_creation_method SHELXL-97
_cell_angle_alpha 90.00
_cell_angle_beta 101.617(5)
_cell_angle_gamma 90.00
_cell_formula_units_Z 4
_cell_length_a 8.261(3)
_cell_length_b 43.783(15)
_cell_length_c 9.625(3)
_cell_measurement_temperature 223(2)
_cell_volume 3410(2)
_computing_structure_refinement 'SHELXL-97 (Sheldrick, 1997)'
_computing_structure_solution 'SHELXS-97 (Sheldrick, 1990)'
_diffrn_ambient_temperature 223(2)
_diffrn_detector_area_resol_mean 14.63
_diffrn_measured_fraction_theta_full 0.974
_diffrn_measured_fraction_theta_max 0.974
_diffrn_measurement_device_type 'Rigaku Saturn'
_diffrn_measurement_method \w
_diffrn_radiation_monochromator graphite
_diffrn_radiation_source 'fine-focus sealed tube'
_diffrn_radiation_type MoK\a
_diffrn_radiation_wavelength 0.71075
_diffrn_reflns_av_R_equivalents 0.0407
_diffrn_reflns_av_sigmaI/netI 0.0920
_diffrn_reflns_limit_h_max 8
_diffrn_reflns_limit_h_min -9
_diffrn_reflns_limit_k_max 52
_diffrn_reflns_limit_k_min -47
_diffrn_reflns_limit_l_max 7
_diffrn_reflns_limit_l_min -11
_diffrn_reflns_number 11342
_diffrn_reflns_theta_full 25.00
_diffrn_reflns_theta_max 25.00
_diffrn_reflns_theta_min 3.13
_exptl_absorpt_coefficient_mu 0.473
_exptl_absorpt_correction_T_max 0.9542
_exptl_absorpt_correction_T_min 0.7979
_exptl_absorpt_correction_type multi-scan
_exptl_absorpt_process_details 'Jacobson, R. (1998) Private communication'
_exptl_crystal_density_diffrn 1.529
_exptl_crystal_density_method 'not measured'
_exptl_crystal_F_000 1632
_exptl_crystal_size_max 0.50
_exptl_crystal_size_mid 0.22
_exptl_crystal_size_min 0.10
_refine_diff_density_max 1.007
_refine_diff_density_min -0.510
_refine_diff_density_rms 0.097
_refine_ls_extinction_method none
_refine_ls_goodness_of_fit_ref 1.084
_refine_ls_hydrogen_treatment constr
_refine_ls_matrix_type full
_refine_ls_number_parameters 426
_refine_ls_number_reflns 5860
_refine_ls_number_restraints 3
_refine_ls_restrained_S_all 1.113
_refine_ls_R_factor_all 0.1130
_refine_ls_R_factor_gt 0.0771
_refine_ls_shift/su_max 0.008
_refine_ls_shift/su_mean 0.000
_refine_ls_structure_factor_coef Fsqd
_refine_ls_weighting_details 'calc w=1/[\s^2^(Fo^2^)+(0.1190P)^2^+0.0000P] where P=(Fo^2^+2Fc^2^)/3'
_refine_ls_weighting_scheme calc
_refine_ls_wR_factor_gt 0.1999
_refine_ls_wR_factor_ref 0.2399
_reflns_number_gt 4139
_reflns_number_total 5860
_reflns_threshold_expression >2sigma(I)
_cod_data_source_file jp110010z_si_002.cif
_cod_data_source_block 3
_cod_original_sg_symbol_H-M 'P 21/n'
_cod_database_code 1501672

loop_
_symmetry_equiv_pos_as_xyz
'x, y, z'
'-x+1/2, y+1/2, -z+1/2'
'-x, -y, -z'
'x-1/2, -y-1/2, z-1/2'

loop_
_atom_site_label
_atom_site_type_symbol
_atom_site_fract_x
_atom_site_fract_y
_atom_site_fract_z
_atom_site_U_iso_or_equiv
_atom_site_adp_type
_atom_site_occupancy
_atom_site_symmetry_multiplicity
_atom_site_calc_flag
_atom_site_refinement_flags
S1 S 0.82976(19) 0.57532(4) 0.37104(15) 0.0409(4) Uani 1 1 d .
S2 S 0.68447(18) 0.56542(4) 0.06749(15) 0.0388(4) Uani 1 1 d .
S3 S 0.50752(18) 0.54454(4) 0.45645(15) 0.0416(4) Uani 1 1 d .
S4 S 0.36046(19) 0.53465(4) 0.15249(16) 0.0436(4) Uani 1 1 d .
S5 S 0.2004(2) 0.52197(5) 0.55101(19) 0.0543(5) Uani 1 1 d .
S6 S 0.04018(19) 0.51134(4) 0.21041(18) 0.0452(4) Uani 1 1 d .
O1 O 1.1068(5) 0.60947(11) 0.4498(4) 0.0527(12) Uani 1 1 d .
O2 O 1.0882(5) 0.59517(10) -0.0192(4) 0.0423(10) Uani 1 1 d .
O3 O 0.9320(5) 0.66314(9) 0.1356(4) 0.0416(10) Uani 1 1 d .
O4 O 0.6786(5) 0.66281(12) 0.1873(5) 0.0558(13) Uani 1 1 d .
H4 H 0.6523 0.6538 0.1102 0.084 Uiso 1 1 calc R
O5 O 1.0400(6) 0.68793(15) 0.3992(6) 0.0808(19) Uani 1 1 d .
O6 O 0.7808(5) 0.69509(11) 0.4140(4) 0.0508(12) Uani 1 1 d .
H6 H 0.8216 0.7036 0.4902 0.076 Uiso 1 1 calc R
O7 O 0.4755(5) 0.61376(11) 0.6983(5) 0.0559(12) Uani 1 1 d .
O8 O 0.2275(5) 0.63615(10) 0.6847(4) 0.0439(10) Uani 1 1 d .
H8 H 0.2056 0.6271 0.6073 0.066 Uiso 1 1 calc R
O9 O 0.5772(5) 0.63885(11) 0.9559(4) 0.0528(12) Uani 1 1 d .
O10 O 0.3183(5) 0.65486(9) 0.9521(4) 0.0407(10) Uani 1 1 d .
O11 O 0.9525(5) 0.77512(8) 0.9134(4) 0.0417(10) Uani 1 1 d .
O12 O 1.0748(6) 0.72940(9) 0.9127(5) 0.0502(12) Uani 1 1 d .
H12 H 1.1112 0.7331 0.9978 0.075 Uiso 1 1 calc R
O13 O 0.7742(5) 0.76292(9) 0.6524(4) 0.0502(11) Uani 1 1 d .
O14 O 0.8892(5) 0.71654(9) 0.6640(4) 0.0424(10) Uani 1 1 d .
O15A O 0.2171(10) 0.79078(18) 0.4225(8) 0.0402(13) Uiso 0.50 1 d P
O15B O -0.0184(10) 0.80265(17) 0.1876(8) 0.0402(13) Uiso 0.50 1 d PD
N1 N 1.2172(5) 0.60941(10) 0.2541(5) 0.0352(11) Uani 1 1 d .
H1B H 1.2001 0.6053 0.1639 0.042 Uiso 1 1 calc R
N2 N 1.2920(6) 0.67431(10) 0.2315(5) 0.0351(11) Uani 1 1 d .
H2A H 1.3365 0.6697 0.1561 0.053 Uiso 1 1 calc R
H2B H 1.3066 0.6943 0.2515 0.053 Uiso 1 1 calc R
H2C H 1.1832 0.6700 0.2116 0.053 Uiso 1 1 calc R
N3 N 0.8253(6) 0.60271(10) -0.1325(5) 0.0355(11) Uani 1 1 d .
H3 H 0.7216 0.6017 -0.1270 0.043 Uiso 1 1 calc R
N4 N 0.9671(6) 0.66335(10) -0.1663(5) 0.0363(11) Uani 1 1 d .
H4A H 0.9175 0.6641 -0.0913 0.055 Uiso 1 1 calc R
H4B H 0.9829 0.6825 -0.1951 0.055 Uiso 1 1 calc R
H4C H 1.0653 0.6539 -0.1414 0.055 Uiso 1 1 calc R
C1 C 0.9423(7) 0.58863(12) 0.2479(6) 0.0327(12) Uani 1 1 d .
C2 C 0.8729(6) 0.58499(12) 0.1084(6) 0.0290(11) Uani 1 1 d .
C3 C 0.6634(7) 0.56127(13) 0.2447(6) 0.0364(13) Uani 1 1 d .
C4 C 0.5279(7) 0.54838(13) 0.2786(6) 0.0383(14) Uani 1 1 d .
C5 C 0.3026(7) 0.53101(12) 0.4145(6) 0.0359(13) Uani 1 1 d .
C6 C 0.2361(7) 0.52658(13) 0.2782(6) 0.0340(13) Uani 1 1 d .
C7 C 0.3411(10) 0.5337(2) 0.7059(7) 0.071(2) Uani 1 1 d .
H7A H 0.4468 0.5238 0.7097 0.107 Uiso 1 1 calc R
H7B H 0.2980 0.5282 0.7890 0.107 Uiso 1 1 calc R
H7C H 0.3556 0.5557 0.7038 0.107 Uiso 1 1 calc R
C8 C 0.0939(8) 0.47131(15) 0.2091(8) 0.061(2) Uani 1 1 d .
H8A H 0.1790 0.4685 0.1540 0.091 Uiso 1 1 calc R
H8B H -0.0031 0.4596 0.1671 0.091 Uiso 1 1 calc R
H8C H 0.1347 0.4644 0.3056 0.091 Uiso 1 1 calc R
C9 C 1.0972(7) 0.60382(13) 0.3219(6) 0.0342(13) Uani 1 1 d .
C10 C 1.3778(7) 0.62213(12) 0.3211(6) 0.0354(13) Uani 1 1 d .
H10A H 1.4553 0.6190 0.2575 0.042 Uiso 1 1 calc R
H10B H 1.4200 0.6108 0.4086 0.042 Uiso 1 1 calc R
C11 C 1.3745(7) 0.65588(12) 0.3566(6) 0.0349(13) Uani 1 1 d .
H11A H 1.3155 0.6587 0.4344 0.042 Uiso 1 1 calc R
H11B H 1.4880 0.6632 0.3888 0.042 Uiso 1 1 calc R
C12 C 0.9389(6) 0.59519(12) -0.0202(6) 0.0310(12) Uani 1 1 d .
C13 C 0.8677(7) 0.61251(13) -0.2648(6) 0.0373(13) Uani 1 1 d .
H13A H 0.7918 0.6028 -0.3440 0.045 Uiso 1 1 calc R
H13B H 0.9797 0.6055 -0.2673 0.045 Uiso 1 1 calc R
C14 C 0.8600(7) 0.64616(13) -0.2849(6) 0.0372(13) Uani 1 1 d .
H14A H 0.7453 0.6529 -0.2931 0.045 Uiso 1 1 calc R
H14B H 0.8940 0.6512 -0.3740 0.045 Uiso 1 1 calc R
C15 C 0.8332(7) 0.66913(14) 0.2109(6) 0.0387(14) Uani 1 1 d .
C16 C 0.8984(7) 0.68546(13) 0.3536(6) 0.0383(14) Uani 1 1 d .
C17 C 0.3785(7) 0.62952(14) 0.7488(6) 0.0371(13) Uani 1 1 d .
C18 C 0.4266(7) 0.64237(13) 0.8998(6) 0.0355(13) Uani 1 1 d .
C19 C 0.9687(7) 0.75076(12) 0.8586(6) 0.0350(13) Uani 1 1 d .
C20 C 0.8690(7) 0.74225(13) 0.7114(6) 0.0348(13) Uani 1 1 d .
C21A C 0.149(2) 0.7740(4) 0.5059(19) 0.083(3) Uiso 0.50 1 d PD
C21B C -0.160(2) 0.7867(4) 0.2111(19) 0.083(3) Uiso 0.50 1 d PD
C22A C 0.257(2) 0.7566(4) 0.6277(18) 0.083(3) Uiso 0.50 1 d PD
C22B C -0.016(2) 0.7757(4) 0.3299(18) 0.083(3) Uiso 0.50 1 d PD

loop_
_atom_site_aniso_label
_atom_site_aniso_U_11
_atom_site_aniso_U_22
_atom_site_aniso_U_33
_atom_site_aniso_U_23
_atom_site_aniso_U_13
_atom_site_aniso_U_12
S1 0.0398(8) 0.0534(10) 0.0293(8) -0.0018(7) 0.0064(6) -0.0132(7)
S2 0.0356(8) 0.0488(9) 0.0308(8) -0.0008(7) 0.0042(6) -0.0121(7)
S3 0.0369(8) 0.0544(10) 0.0327(8) 0.0032(7) 0.0047(6) -0.0079(7)
S4 0.0382(8) 0.0552(10) 0.0366(8) -0.0021(7) 0.0059(7) -0.0114(7)
S5 0.0432(9) 0.0742(12) 0.0480(10) 0.0063(9) 0.0153(8) -0.0105(8)
S6 0.0329(8) 0.0440(9) 0.0567(10) -0.0043(8) 0.0042(7) -0.0058(7)
O1 0.046(3) 0.076(3) 0.036(2) -0.013(2) 0.007(2) -0.025(2)
O2 0.029(2) 0.067(3) 0.031(2) 0.000(2) 0.0069(17) 0.0059(19)
O3 0.035(2) 0.054(3) 0.035(2) -0.008(2) 0.0065(18) -0.0002(19)
O4 0.034(2) 0.091(4) 0.043(3) -0.030(3) 0.007(2) -0.017(2)
O5 0.031(3) 0.141(5) 0.069(3) -0.055(4) 0.006(2) -0.010(3)
O6 0.035(2) 0.079(3) 0.034(2) -0.020(2) -0.0015(19) 0.004(2)
O7 0.040(2) 0.072(3) 0.054(3) -0.025(2) 0.005(2) 0.006(2)
O8 0.032(2) 0.065(3) 0.031(2) -0.011(2) -0.0030(17) -0.001(2)
O9 0.035(2) 0.075(3) 0.043(3) -0.024(2) -0.0041(19) 0.008(2)
O10 0.034(2) 0.053(3) 0.032(2) -0.0083(19) 0.0007(17) 0.0026(19)
O11 0.046(2) 0.030(2) 0.042(2) -0.0052(18) -0.0052(19) 0.0048(18)
O12 0.052(3) 0.043(2) 0.043(3) -0.010(2) -0.022(2) 0.016(2)
O13 0.060(3) 0.039(2) 0.039(2) 0.0010(19) -0.020(2) 0.007(2)
O14 0.055(3) 0.039(2) 0.028(2) -0.0057(18) -0.0066(18) 0.005(2)
N1 0.032(2) 0.040(3) 0.031(2) -0.011(2) 0.000(2) -0.006(2)
N2 0.037(3) 0.030(2) 0.039(3) -0.001(2) 0.010(2) -0.002(2)
N3 0.034(2) 0.041(3) 0.030(3) 0.004(2) 0.004(2) 0.000(2)
N4 0.035(3) 0.036(3) 0.038(3) 0.003(2) 0.007(2) 0.002(2)
C1 0.034(3) 0.034(3) 0.030(3) -0.001(2) 0.007(2) -0.006(2)
C2 0.026(3) 0.029(3) 0.032(3) -0.001(2) 0.006(2) 0.001(2)
C3 0.038(3) 0.038(3) 0.033(3) 0.004(3) 0.007(3) -0.010(3)
C4 0.040(3) 0.039(3) 0.034(3) -0.003(3) 0.003(3) -0.002(3)
C5 0.036(3) 0.031(3) 0.041(3) 0.003(3) 0.010(3) -0.007(2)
C6 0.029(3) 0.031(3) 0.043(3) 0.004(3) 0.011(3) -0.002(2)
C7 0.076(6) 0.099(6) 0.042(4) 0.002(4) 0.018(4) -0.023(5)
C8 0.050(4) 0.053(4) 0.083(5) -0.022(4) 0.024(4) -0.013(3)
C9 0.035(3) 0.035(3) 0.031(3) -0.006(3) 0.003(2) -0.005(2)
C10 0.030(3) 0.038(3) 0.036(3) -0.003(3) 0.003(2) 0.000(2)
C11 0.034(3) 0.038(3) 0.031(3) -0.002(2) 0.000(2) -0.002(2)
C12 0.029(3) 0.033(3) 0.030(3) -0.008(2) 0.004(2) 0.004(2)
C13 0.039(3) 0.044(3) 0.028(3) -0.003(3) 0.003(2) 0.001(3)
C14 0.031(3) 0.044(3) 0.034(3) 0.007(3) -0.002(2) 0.000(3)
C15 0.032(3) 0.047(3) 0.037(3) -0.001(3) 0.005(3) -0.006(3)
C16 0.031(3) 0.045(3) 0.035(3) -0.010(3) -0.001(3) 0.001(3)
C17 0.030(3) 0.045(3) 0.033(3) -0.002(3) -0.001(2) -0.006(3)
C18 0.028(3) 0.040(3) 0.037(3) -0.008(3) 0.002(2) 0.002(2)
C19 0.037(3) 0.032(3) 0.032(3) 0.001(3) -0.003(2) 0.002(2)
C20 0.037(3) 0.034(3) 0.031(3) 0.001(3) 0.002(3) 0.000(3)

loop_
_atom_type_symbol
_atom_type_description
_atom_type_scat_dispersion_real
_atom_type_scat_dispersion_imag
_atom_type_scat_source
C C 0.0033 0.0016 'International Tables Vol C Tables 4.2.6.8 and 6.1.1.4'
H H 0.0000 0.0000 'International Tables Vol C Tables 4.2.6.8 and 6.1.1.4'
N N 0.0061 0.0033 'International Tables Vol C Tables 4.2.6.8 and 6.1.1.4'
O O 0.0106 0.0060 'International Tables Vol C Tables 4.2.6.8 and 6.1.1.4'
S S 0.1246 0.1234 'International Tables Vol C Tables 4.2.6.8 and 6.1.1.4'

loop_
_geom_angle_atom_site_label_1
_geom_angle_atom_site_label_2
_geom_angle_atom_site_label_3
_geom_angle
C1 S1 C3 95.5(3)
C2 S2 C3 95.1(3)
C5 S3 C4 94.9(3)
C4 S4 C6 94.6(3)
C5 S5 C7 103.4(3)
C6 S6 C8 99.3(3)
C15 O4 H4 109.5
C16 O6 H6 109.5
C17 O8 H8 109.5
C19 O12 H12 109.5
C9 N1 C10 124.0(5)
C9 N1 H1B 118.0
C10 N1 H1B 118.0
C11 N2 H2A 109.5
C11 N2 H2B 109.5
H2A N2 H2B 109.5
C11 N2 H2C 109.5
H2A N2 H2C 109.5
H2B N2 H2C 109.5
C12 N3 C13 122.3(5)
C12 N3 H3 118.9
C13 N3 H3 118.9
C14 N4 H4A 109.5
C14 N4 H4B 109.5
H4A N4 H4B 109.5
C14 N4 H4C 109.5
H4A N4 H4C 109.5
H4B N4 H4C 109.5
C2 C1 C9 132.5(5)
C2 C1 S1 117.1(4)
C9 C1 S1 110.4(4)
C1 C2 C12 128.5(5)
C1 C2 S2 117.3(4)
C12 C2 S2 114.2(4)
C4 C3 S1 123.4(4)
C4 C3 S2 121.8(5)
S1 C3 S2 114.8(3)
C3 C4 S4 123.5(5)
C3 C4 S3 121.4(5)
S4 C4 S3 115.1(3)
C6 C5 S5 122.9(4)
C6 C5 S3 117.5(4)
S5 C5 S3 119.5(3)
C5 C6 S6 126.2(4)
C5 C6 S4 117.6(4)
S6 C6 S4 116.1(3)
S5 C7 H7A 109.5
S5 C7 H7B 109.5
H7A C7 H7B 109.5
S5 C7 H7C 109.5
H7A C7 H7C 109.5
H7B C7 H7C 109.5
S6 C8 H8A 109.5
S6 C8 H8B 109.5
H8A C8 H8B 109.5
S6 C8 H8C 109.5
H8A C8 H8C 109.5
H8B C8 H8C 109.5
O1 C9 N1 123.4(5)
O1 C9 C1 116.1(5)
N1 C9 C1 120.4(5)
N1 C10 C11 114.5(5)
N1 C10 H10A 108.6
C11 C10 H10A 108.6
N1 C10 H10B 108.6
C11 C10 H10B 108.6
H10A C10 H10B 107.6
N2 C11 C10 111.7(4)
N2 C11 H11A 109.3
C10 C11 H11A 109.3
N2 C11 H11B 109.3
C10 C11 H11B 109.3
H11A C11 H11B 107.9
O2 C12 N3 123.4(5)
O2 C12 C2 121.2(5)
N3 C12 C2 115.3(5)
N3 C13 C14 113.3(5)
N3 C13 H13A 108.9
C14 C13 H13A 108.9
N3 C13 H13B 108.9
C14 C13 H13B 108.9
H13A C13 H13B 107.7
C13 C14 N4 113.3(5)
C13 C14 H14A 108.9
N4 C14 H14A 108.9
C13 C14 H14B 108.9
N4 C14 H14B 108.9
H14A C14 H14B 107.7
O3 C15 O4 127.4(6)
O3 C15 C16 118.1(5)
O4 C15 C16 114.5(5)
O5 C16 O6 125.8(6)
O5 C16 C15 121.3(5)
O6 C16 C15 112.9(5)
O7 C17 O8 125.0(5)
O7 C17 C18 121.1(5)
O8 C17 C18 114.0(5)
O10 C18 O9 127.6(5)
O10 C18 C17 118.5(5)
O9 C18 C17 113.9(5)
O11 C19 O12 125.3(5)
O11 C19 C20 122.1(5)
O12 C19 C20 112.6(5)
O14 C20 O13 127.3(5)
O14 C20 C19 118.3(5)
O13 C20 C19 114.4(5)
O15A C21A C22A 120.1(16)
O15B C21B C22B 74.8(11)

loop_
_geom_bond_atom_site_label_1
_geom_bond_atom_site_label_2
_geom_bond_distance
S1 C1 1.747(5)
S1 C3 1.753(6)
S2 C2 1.750(5)
S2 C3 1.758(6)
S3 C5 1.762(6)
S3 C4 1.761(6)
S4 C4 1.753(6)
S4 C6 1.774(5)
S5 C5 1.744(6)
S5 C7 1.773(8)
S6 C6 1.750(6)
S6 C8 1.809(7)
O1 C9 1.243(6)
O2 C12 1.231(6)
O3 C15 1.224(7)
O4 C15 1.282(7)
O4 H4 0.8300
O5 C16 1.168(7)
O6 C16 1.299(7)
O6 H6 0.8300
O7 C17 1.230(7)
O8 C17 1.308(7)
O8 H8 0.8300
O9 C18 1.262(7)
O10 C18 1.238(6)
O11 C19 1.209(6)
O12 C19 1.316(6)
O12 H12 0.8300
O13 C20 1.255(7)
O14 C20 1.239(7)
O15A C21A 1.297(18)
O15B C21B 1.419(19)
N1 C9 1.315(7)
N1 C10 1.463(7)
N1 H1B 0.8700
N2 C11 1.495(7)
N2 H2A 0.9000
N2 H2B 0.9000
N2 H2C 0.9000
N3 C12 1.323(7)
N3 C13 1.452(7)
N3 H3 0.8700
N4 C14 1.499(7)
N4 H4A 0.9000
N4 H4B 0.9000
N4 H4C 0.9000
C1 C2 1.360(7)
C1 C9 1.490(7)
C2 C12 1.517(7)
C3 C4 1.351(8)
C5 C6 1.331(8)
C7 H7A 0.9700
C7 H7B 0.9700
C7 H7C 0.9700
C8 H8A 0.9700
C8 H8B 0.9700
C8 H8C 0.9700
C10 C11 1.518(7)
C10 H10A 0.9800
C10 H10B 0.9800
C11 H11A 0.9800
C11 H11B 0.9800
C13 C14 1.485(8)
C13 H13A 0.9800
C13 H13B 0.9800
C14 H14A 0.9800
C14 H14B 0.9800
C15 C16 1.546(8)
C17 C18 1.534(8)
C19 C20 1.534(7)
C21A C22A 1.525(16)
C21B C22B 1.549(16)

loop_
_geom_hbond_atom_site_label_D
_geom_hbond_atom_site_label_H
_geom_hbond_atom_site_label_A
_geom_hbond_distance_DH
_geom_hbond_distance_HA
_geom_hbond_distance_DA
_geom_hbond_angle_DHA
_geom_hbond_site_symmetry_A
N4 H4C O8 0.90 2.47 3.057(6) 123.2 1_654
N4 H4C O10 0.90 2.10 2.920(6) 150.4 1_654
N4 H4B O12 0.90 2.36 3.076(6) 136.8 1_554
N4 H4B O14 0.90 2.06 2.843(6) 144.9 1_554
N4 H4A O3 0.90 2.16 2.978(6) 150.2 .
N3 H3 O7 0.87 2.42 3.056(7) 130.2 1_554
N3 H3 O9 0.87 2.25 2.851(6) 125.8 1_554
N2 H2C O5 0.90 2.48 2.940(6) 112.4 .
N2 H2C O3 0.90 2.08 2.972(6) 171.3 .
N2 H2B O11 0.90 2.22 2.965(6) 140.2 4_675
N2 H2B O13 0.90 2.09 2.848(6) 140.7 4_675
N2 H2A O10 0.90 2.04 2.871(6) 152.0 1_654
N1 H1B O2 0.87 1.87 2.705(6) 159.9 .
O12 H12 O13 0.83 1.80 2.573(6) 153.6 4_676
O8 H8 O1 0.83 1.75 2.562(6) 165.2 1_455
O6 H6 O14 0.83 1.75 2.570(6) 170.0 .
O4 H4 O9 0.83 1.63 2.452(6) 172.1 1_554

loop_
_geom_torsion_atom_site_label_1
_geom_torsion_atom_site_label_2
_geom_torsion_atom_site_label_3
_geom_torsion_atom_site_label_4
_geom_torsion
C3 S1 C1 C2 1.2(5)
C3 S1 C1 C9 177.9(4)
C9 C1 C2 C12 1.9(10)
S1 C1 C2 C12 177.7(4)
C9 C1 C2 S2 -179.5(5)
S1 C1 C2 S2 -3.6(6)
C3 S2 C2 C1 4.0(5)
C3 S2 C2 C12 -177.2(4)
C1 S1 C3 C4 -177.9(5)
C1 S1 C3 S2 1.6(4)
C2 S2 C3 C4 176.5(5)
C2 S2 C3 S1 -3.1(4)
S1 C3 C4 S4 179.3(3)
S2 C3 C4 S4 -0.2(8)
S1 C3 C4 S3 -0.1(8)
S2 C3 C4 S3 -179.6(3)
C6 S4 C4 C3 -173.6(5)
C6 S4 C4 S3 5.9(4)
C5 S3 C4 C3 173.6(5)
C5 S3 C4 S4 -5.8(4)
C7 S5 C5 C6 -177.9(6)
C7 S5 C5 S3 5.9(5)
C4 S3 C5 C6 3.4(5)
C4 S3 C5 S5 179.8(4)
S5 C5 C6 S6 -0.1(8)
S3 C5 C6 S6 176.2(3)
S5 C5 C6 S4 -176.1(3)
S3 C5 C6 S4 0.2(7)
C8 S6 C6 C5 -89.9(6)
C8 S6 C6 S4 86.1(4)
C4 S4 C6 C5 -3.7(5)
C4 S4 C6 S6 179.9(3)
C10 N1 C9 O1 1.7(9)
C10 N1 C9 C1 -175.3(5)
C2 C1 C9 O1 163.6(6)
S1 C1 C9 O1 -12.5(7)
C2 C1 C9 N1 -19.2(10)
S1 C1 C9 N1 164.8(4)
C9 N1 C10 C11 -73.7(7)
N1 C10 C11 N2 -51.3(6)
C13 N3 C12 O2 -1.8(8)
C13 N3 C12 C2 -179.1(5)
C1 C2 C12 O2 34.5(9)
S2 C2 C12 O2 -144.2(5)
C1 C2 C12 N3 -148.1(6)
S2 C2 C12 N3 33.2(6)
C12 N3 C13 C14 -100.9(6)
N3 C13 C14 N4 56.5(6)
O3 C15 C16 O5 -11.5(10)
O4 C15 C16 O5 167.0(7)
O3 C15 C16 O6 169.6(6)
O4 C15 C16 O6 -11.9(8)
O7 C17 C18 O10 -171.2(6)
O8 C17 C18 O10 6.8(8)
O7 C17 C18 O9 9.3(8)
O8 C17 C18 O9 -172.7(5)
O11 C19 C20 O14 -178.1(5)
O12 C19 C20 O14 4.4(8)
O11 C19 C20 O13 2.0(8)
O12 C19 C20 O13 -175.5(5)
